data_7135335
loop_
_publ_author_name
'Hu, Chunyang'
'Liu, Zuquan'
'Li, Chenxing'
'Feng, Jianquan'
'Zhu, Yiwei'
'Du, Ding'

_publ_section_title
;
 Enantioselective Synthesis of N-Arylpyrrole Aldehydes via
 NHC-Organocatalytic Atroposelective Desymmetrization Followed by Kinetic
 Resolution
;
_journal_name_full 'Chemical Communications'
_journal_paper_doi 10.1039/D5CC06389B
_journal_year 2026
_chemical_formula_moiety 'C24 H23 N3 O3 S'
_chemical_formula_sum 'C24 H23 N3 O3 S'
_chemical_formula_weight 433.51
_space_group_crystal_system orthorhombic
_space_group_IT_number 60
_space_group_name_Hall '-P 2n 2ab'
_space_group_name_H-M_alt 'P b c n'
_atom_sites_solution_hydrogens geom
_atom_sites_solution_primary dual
_audit_creation_date 2025-08-30
_audit_creation_method
;
Olex2 1.5
(compiled 2021.10.07 svn.r9718050b for OlexSys, GUI svn.r6410)
;
_audit_update_record
;
2025-09-18 deposited with the CCDC.	2025-12-11 downloaded from the CCDC.
;
_cell_angle_alpha 90
_cell_angle_beta 90
_cell_angle_gamma 90
_cell_formula_units_Z 8
_cell_length_a 35.6279(17)
_cell_length_b 7.9727(4)
_cell_length_c 15.4012(7)
_cell_measurement_reflns_used 10152
_cell_measurement_temperature 293(2)
_cell_measurement_theta_max 78.2790
_cell_measurement_theta_min 2.4520
_cell_volume 4374.7(4)
_computing_cell_refinement 'CrysAlisPro 1.171.43.118a (Rigaku OD, 2024)'
_computing_data_collection 'CrysAlisPro 1.171.43.118a (Rigaku OD, 2024)'
_computing_data_reduction 'CrysAlisPro 1.171.43.118a (Rigaku OD, 2024)'
_computing_molecular_graphics 'Olex2 1.5 (Dolomanov et al., 2009)'
_computing_publication_material 'Olex2 1.5 (Dolomanov et al., 2009)'
_computing_structure_refinement 'SHELXL 2018/1 (Sheldrick, 2015)'
_computing_structure_solution 'SHELXT 2014/5 (Sheldrick, 2014)'
_diffrn_ambient_temperature 293(2)
_diffrn_detector 'Hybrid Pixel Array Detector'
_diffrn_detector_area_resol_mean 10.0000
_diffrn_detector_type HyPix
_diffrn_measured_fraction_theta_full 0.996
_diffrn_measured_fraction_theta_max 0.938
_diffrn_measurement_details
;
List of Runs (angles in degrees, time in seconds):

  # Type    Start    End  Width  t~exp~   \w     \q     \k     \f   Frames
#--------------------------------------------------------------------------
  1  \w   -117.00 -91.00   0.50    0.50    -- -105.00 -38.00 -30.00   52
  2  \w   -174.00-138.00   0.50    0.50    -- -105.00 -38.00 -30.00   72
  3  \w   -127.00-101.00   0.50    0.50    -- -105.00 -28.00 -99.00   52
  4  \w   -114.00 -44.00   0.50    0.16    --  -47.33 -28.00 -99.00  140
  5  \w    -65.00 -39.00   0.50    0.50    -- -105.00  57.00   0.00   52
  6  \w    -65.00 -40.00   0.50    0.50    -- -105.00  57.00  60.00   50
  7  \w    -61.00 -35.00   0.50    0.50    -- -105.00  57.00 150.00   52
  8  \w    -64.00 -39.00   0.50    0.50    -- -105.00  57.00 -30.00   50
  9  \w    -64.00 -33.00   0.50    0.50    -- -105.00  57.00 -90.00   62
 10  \w    -64.00 -33.00   0.50    0.50    -- -105.00  57.00 -60.00   62
 11  \w    -65.00 -34.00   0.50    0.50    -- -105.00  57.00-120.00   62
 12  \w    -62.00 -32.00   0.50    0.50    -- -105.00  57.00-150.00   60
 13  \w    -66.00 -41.00   0.50    0.50    -- -105.00  57.00-180.00   50
 14  \w   -105.00 -55.00   0.50    0.50    -- -105.00  77.00-150.00  100
 15  \w    -29.00  18.00   0.50    0.16    --  -47.33  38.00-150.00   94
 16  \w    -40.00  26.00   0.50    0.16    --  -47.33  38.00-180.00  132
 17  \w    -24.00  19.00   0.50    0.16    --  -47.33  28.00  62.00   86
 18  \w     34.00 122.00   0.50    0.16    --   47.33  28.00  62.00  176
 19  \w    103.00 128.00   0.50    0.50    --  112.48  57.00 150.00   50
 20  \w    101.00 176.00   0.50    0.50    --  112.48  38.00 150.00  150
 21  \w    151.00 176.00   0.50    0.50    --  112.48  57.00 150.00   50
 22  \w     98.00 171.00   0.50    0.50    --  112.48  28.00  62.00  146
 23  \w      3.00  28.00   0.50    0.16    --   47.33 -28.00 -99.00   50
 24  \w     71.00  99.00   0.50    0.50    --  112.48 -77.00   0.00   56
 25  \w     54.00  80.00   0.50    0.50    --  112.48-125.00 120.00   52
 26  \w     85.00 110.00   0.50    0.50    --  112.48-125.00 120.00   50
 27  \w     43.00 100.00   0.50    0.50    --  112.48 -99.00 120.00  114
 28  \w   -117.00 -65.00   0.50    0.16    --  -46.65 178.00 -60.00  104
 29  \w    -68.00  -7.00   0.50    0.16    --  -46.65  77.00-150.00  122
 30  \w     87.00 113.00   0.50    0.16    --   46.65 178.00 120.00   52
 31  \w   -113.00 -94.00   0.50    0.50    -- -105.00-125.00 -60.00   38
;
_diffrn_measurement_device 'four-circle diffractometer'
_diffrn_measurement_device_type 'XtaLAB Synergy, Single source at home/near, HyPix'
_diffrn_measurement_method '\w scans'
_diffrn_orient_matrix_type 'CrysAlisPro convention (1999,Acta A55,543-557)'
_diffrn_orient_matrix_UB_11 -0.0090115000
_diffrn_orient_matrix_UB_12 0.0398954000
_diffrn_orient_matrix_UB_13 -0.0722673000
_diffrn_orient_matrix_UB_21 -0.0994151000
_diffrn_orient_matrix_UB_22 -0.0026451000
_diffrn_orient_matrix_UB_23 0.0171604000
_diffrn_orient_matrix_UB_31 0.0059853000
_diffrn_orient_matrix_UB_32 0.0165075000
_diffrn_orient_matrix_UB_33 0.1783672000
_diffrn_radiation_monochromator mirror
_diffrn_radiation_probe x-ray
_diffrn_radiation_type 'Cu K\a'
_diffrn_radiation_wavelength 1.54184
_diffrn_reflns_av_R_equivalents 0.1076
_diffrn_reflns_av_unetI/netI 0.0566
_diffrn_reflns_Laue_measured_fraction_full 0.996
_diffrn_reflns_Laue_measured_fraction_max 0.938
_diffrn_reflns_limit_h_max 44
_diffrn_reflns_limit_h_min -44
_diffrn_reflns_limit_k_max 9
_diffrn_reflns_limit_k_min -8
_diffrn_reflns_limit_l_max 19
_diffrn_reflns_limit_l_min -19
_diffrn_reflns_number 27910
_diffrn_reflns_point_group_measured_fraction_full 0.996
_diffrn_reflns_point_group_measured_fraction_max 0.938
_diffrn_reflns_theta_full 67.684
_diffrn_reflns_theta_max 81.764
_diffrn_reflns_theta_min 5.687
_diffrn_source 'micro-focus sealed X-ray tube'
_diffrn_source_type 'PhotonJet (Cu) X-ray Source'
_exptl_absorpt_coefficient_mu 1.568
_exptl_absorpt_correction_T_max 1.00000
_exptl_absorpt_correction_T_min 0.49740
_exptl_absorpt_correction_type multi-scan
_exptl_absorpt_process_details
;
CrysAlisPro 1.171.43.118a (Rigaku Oxford Diffraction, 2024)
Empirical absorption correction using spherical harmonics,
implemented in SCALE3 ABSPACK scaling algorithm.
;
_exptl_crystal_colour 'clear light colourless'
_exptl_crystal_colour_lustre clear
_exptl_crystal_colour_modifier light
_exptl_crystal_colour_primary colourless
_exptl_crystal_density_diffrn 1.316
_exptl_crystal_description block
_exptl_crystal_F_000 1824
_exptl_crystal_size_max 0.2
_exptl_crystal_size_mid 0.2
_exptl_crystal_size_min 0.2
_refine_diff_density_max 0.421
_refine_diff_density_min -0.354
_refine_diff_density_rms 0.060
_refine_ls_extinction_coef 0.00040(7)
_refine_ls_extinction_expression Fc^*^=kFc[1+0.001xFc^2^\l^3^/sin(2\q)]^-1/4^
_refine_ls_extinction_method 'SHELXL-2018/1 (Sheldrick 2018)'
_refine_ls_goodness_of_fit_ref 1.205
_refine_ls_hydrogen_treatment constr
_refine_ls_matrix_type full
_refine_ls_number_parameters 288
_refine_ls_number_reflns 4550
_refine_ls_number_restraints 0
_refine_ls_restrained_S_all 1.205
_refine_ls_R_factor_all 0.1444
_refine_ls_R_factor_gt 0.1043
_refine_ls_shift/su_max 0.001
_refine_ls_shift/su_mean 0.000
_refine_ls_structure_factor_coef Fsqd
_refine_ls_weighting_details 'w=1/[\s^2^(Fo^2^)+(0.0290P)^2^+12.2264P] where P=(Fo^2^+2Fc^2^)/3'
_refine_ls_weighting_scheme calc
_refine_ls_wR_factor_gt 0.2051
_refine_ls_wR_factor_ref 0.2229
_reflns_Friedel_coverage 0.000
_reflns_number_gt 2954
_reflns_number_total 4550
_reflns_threshold_expression 'I > 2\s(I)'
_cod_data_source_file d5cc06389b2.cif
_cod_data_source_block 1
_cod_database_code 7135335
_shelx_shelxl_version_number 2018/1
_chemical_oxdiff_formula chno
_shelx_space_group_comment
;
The symmetry employed for this shelxl refinement is uniquely defined
by the following loop, which should always be used as a source of
symmetry information in preference to the above space-group names.
They are only intended as comments.
;
_olex2_refinement_description
;
1. Fixed Uiso
 At 1.2 times of:
  All C(H) groups, All N(H) groups
 At 1.5 times of:
  All C(H,H,H) groups
2. Others
 Sof(C10A)=Sof(H10D)=Sof(H10E)=Sof(H10F)=1-FVAR(1)
 Sof(C10)=Sof(H10A)=Sof(H10B)=Sof(H10C)=FVAR(1)
 Sof(C9A)=Sof(H9AA)=Sof(H9AB)=Sof(H9AC)=1-FVAR(2)
 Sof(C9)=Sof(H9A)=Sof(H9B)=Sof(H9C)=FVAR(2)
 Sof(C8A)=Sof(H8AA)=Sof(H8AB)=Sof(H8AC)=1-FVAR(3)
 Sof(C8)=Sof(H8A)=Sof(H8B)=Sof(H8C)=FVAR(3)
3.a Aromatic/amide H refined with riding coordinates:
 N003(H003), C17(H17), C2(H2), C11(H11), C20(H20), C12(H12), C5(H5), C3(H3),
 C4(H4), C21(H21), C14(H14)
3.b Idealised Me refined as rotating group:
 C15(H15A,H15B,H15C), C9(H9A,H9B,H9C), C10(H10A,H10B,H10C), C8(H8A,H8B,H8C),
 C10A(H10D,H10E,H10F), C9A(H9AA,H9AB,H9AC), C8A(H8AA,H8AB,H8AC)
;
_olex2_submission_special_instructions 'No special instructions were received'
_oxdiff_exptl_absorpt_empirical_details
;
Empirical correction (ABSPACK) includes:
- Absorption correction using spherical harmonics
- Frame scaling
;
_oxdiff_exptl_absorpt_empirical_full_max 2.562
_oxdiff_exptl_absorpt_empirical_full_min 0.546

loop_
_space_group_symop_operation_xyz
'x, y, z'
'-x+1/2, -y+1/2, z+1/2'
'-x, y, -z+1/2'
'x+1/2, -y+1/2, -z'
'-x, -y, -z'
'x-1/2, y-1/2, -z-1/2'
'x, -y, z-1/2'
'-x-1/2, y-1/2, z'

loop_
_atom_site_label
_atom_site_type_symbol
_atom_site_fract_x
_atom_site_fract_y
_atom_site_fract_z
_atom_site_U_iso_or_equiv
_atom_site_adp_type
_atom_site_occupancy
_atom_site_site_symmetry_order
_atom_site_calc_flag
_atom_site_refinement_flags_posn
_atom_site_refinement_flags_adp
_atom_site_refinement_flags_occupancy
_atom_site_disorder_assembly
_atom_site_disorder_group
S1 S 0.53763(3) 0.31761(17) 0.52371(8) 0.0526(4) Uani 1 1 d . . . . .
O2 O 0.59591(9) 0.4720(5) 0.5992(2) 0.0644(11) Uani 1 1 d . . . . .
N003 N 0.54625(10) 0.4399(5) 0.6885(2) 0.0502(10) Uani 1 1 d . . . . .
H003 H 0.537901 0.453321 0.740408 0.060 Uiso 1 1 calc R U . . .
N004 N 0.48770(10) 0.3411(6) 0.6459(2) 0.0498(10) Uani 1 1 d . . . . .
N005 N 0.63959(11) 0.6045(5) 0.7422(3) 0.0503(10) Uani 1 1 d . . . . .
O1 O 0.42443(12) 0.0512(6) 0.3547(3) 0.0805(13) Uani 1 1 d . . . . .
C22 C 0.52247(13) 0.3720(6) 0.6279(3) 0.0461(11) Uani 1 1 d . . . . .
C24 C 0.60244(13) 0.5620(7) 0.7456(3) 0.0500(12) Uani 1 1 d . . . . .
C18 C 0.49290(13) 0.2422(6) 0.5030(3) 0.0482(11) Uani 1 1 d . . . . .
C19 C 0.46996(13) 0.2637(6) 0.5753(3) 0.0466(11) Uani 1 1 d . . . . .
O3 O 0.69467(14) 0.8321(7) 0.8980(3) 0.1036(17) Uani 1 1 d . . . . .
C6 C 0.68574(13) 0.4440(7) 0.6520(3) 0.0536(13) Uani 1 1 d . . . . .
C23 C 0.58248(13) 0.4876(7) 0.6715(3) 0.0494(12) Uani 1 1 d . . . . .
C1 C 0.66478(13) 0.5881(7) 0.6677(3) 0.0517(12) Uani 1 1 d . . . . .
C17 C 0.47904(15) 0.1707(7) 0.4268(3) 0.0550(13) Uani 1 1 d . . . . .
H17 H 0.494352 0.156928 0.378398 0.066 Uiso 1 1 calc R U . . .
C2 C 0.66630(15) 0.7283(8) 0.6147(4) 0.0636(14) Uani 1 1 d . . . . .
H2 H 0.651755 0.821863 0.627698 0.076 Uiso 1 1 calc R U . . .
C13 C 0.64933(15) 0.6839(8) 0.8190(3) 0.0614(14) Uani 1 1 d . . . . .
C11 C 0.58891(15) 0.6054(7) 0.8268(3) 0.0612(14) Uani 1 1 d . . . . .
H11 H 0.564748 0.586638 0.847546 0.073 Uiso 1 1 calc R U . . .
C16 C 0.44214(16) 0.1213(7) 0.4253(3) 0.0589(14) Uani 1 1 d . . . . .
C20 C 0.43281(14) 0.2117(7) 0.5725(3) 0.0567(13) Uani 1 1 d . . . . .
H20 H 0.417340 0.225011 0.620655 0.068 Uiso 1 1 calc R U . . .
C12 C 0.61812(16) 0.6823(8) 0.8718(4) 0.0687(16) Uani 1 1 d . . . . .
H12 H 0.616786 0.725223 0.927903 0.082 Uiso 1 1 calc R U . . .
C5 C 0.70825(16) 0.4530(9) 0.5772(4) 0.0710(17) Uani 1 1 d . . . . .
H5 H 0.722636 0.359857 0.562553 0.085 Uiso 1 1 calc R U . . .
C3 C 0.68930(17) 0.7299(9) 0.5426(4) 0.0742(18) Uani 1 1 d . . . . .
H3 H 0.690541 0.823812 0.506934 0.089 Uiso 1 1 calc R U . . .
C4 C 0.71016(17) 0.5908(10) 0.5248(4) 0.0769(18) Uani 1 1 d . . . . .
H4 H 0.725842 0.589801 0.476563 0.092 Uiso 1 1 calc R U . . .
C21 C 0.41923(16) 0.1407(8) 0.4980(3) 0.0640(15) Uani 1 1 d . . . . .
H21 H 0.394404 0.104972 0.495797 0.077 Uiso 1 1 calc R U . . .
C7 C 0.68625(16) 0.2843(8) 0.7075(4) 0.0645(15) Uani 1 1 d . . . . .
C14 C 0.68639(17) 0.7502(8) 0.8352(4) 0.0729(17) Uani 1 1 d . . . . .
H14 H 0.705052 0.728252 0.794547 0.088 Uiso 1 1 calc R U . . .
C15 C 0.4460(2) 0.0256(9) 0.2787(4) 0.088(2) Uani 1 1 d . . . . .
H15A H 0.430298 -0.020453 0.233996 0.132 Uiso 1 1 calc R U . . .
H15B H 0.466085 -0.050980 0.291073 0.132 Uiso 1 1 calc R U . . .
H15C H 0.456174 0.130696 0.259602 0.132 Uiso 1 1 calc R U . . .
C9 C 0.7145(3) 0.1514(12) 0.6742(6) 0.085(4) Uiso 0.726(17) 1 d . . P A 1
H9A H 0.708105 0.120112 0.615817 0.127 Uiso 0.726(17) 1 calc R U P A 1
H9B H 0.713547 0.054261 0.710899 0.127 Uiso 0.726(17) 1 calc R U P A 1
H9C H 0.739395 0.197571 0.675094 0.127 Uiso 0.726(17) 1 calc R U P A 1
C10 C 0.6486(3) 0.1917(14) 0.7070(7) 0.085(4) Uiso 0.680(15) 1 d . . P A 1
H10A H 0.629799 0.260638 0.733859 0.128 Uiso 0.680(15) 1 calc R U P A 1
H10B H 0.650964 0.088487 0.738550 0.128 Uiso 0.680(15) 1 calc R U P A 1
H10C H 0.641397 0.168101 0.648147 0.128 Uiso 0.680(15) 1 calc R U P A 1
C8 C 0.6991(3) 0.3225(15) 0.8013(8) 0.104(5) Uiso 0.717(16) 1 d . . P A 1
H8A H 0.720916 0.393021 0.799884 0.155 Uiso 0.717(16) 1 calc R U P A 1
H8B H 0.705019 0.219453 0.830472 0.155 Uiso 0.717(16) 1 calc R U P A 1
H8C H 0.679267 0.378864 0.831888 0.155 Uiso 0.717(16) 1 calc R U P A 1
C10A C 0.6572(7) 0.266(3) 0.7780(17) 0.098(9) Uiso 0.320(15) 1 d . . P A 2
H10D H 0.663572 0.337301 0.825959 0.148 Uiso 0.320(15) 1 calc R U P A 2
H10E H 0.656423 0.151396 0.797219 0.148 Uiso 0.320(15) 1 calc R U P A 2
H10F H 0.633005 0.297302 0.755730 0.148 Uiso 0.320(15) 1 calc R U P A 2
C9A C 0.6795(12) 0.135(5) 0.644(2) 0.140(17) Uiso 0.274(17) 1 d . . P A 2
H9AA H 0.653457 0.130000 0.628809 0.210 Uiso 0.274(17) 1 calc R U P A 2
H9AB H 0.686721 0.031956 0.671980 0.210 Uiso 0.274(17) 1 calc R U P A 2
H9AC H 0.694339 0.150467 0.592691 0.210 Uiso 0.274(17) 1 calc R U P A 2
C8A C 0.7252(9) 0.275(4) 0.749(2) 0.109(12) Uiso 0.283(16) 1 d . . P A 2
H8AA H 0.743935 0.290257 0.704466 0.163 Uiso 0.283(16) 1 calc R U P A 2
H8AB H 0.728480 0.166856 0.775193 0.163 Uiso 0.283(16) 1 calc R U P A 2
H8AC H 0.727630 0.360859 0.791659 0.163 Uiso 0.283(16) 1 calc R U P A 2

loop_
_atom_site_aniso_label
_atom_site_aniso_U_11
_atom_site_aniso_U_22
_atom_site_aniso_U_33
_atom_site_aniso_U_23
_atom_site_aniso_U_13
_atom_site_aniso_U_12
S1 0.0534(7) 0.0610(8) 0.0433(6) -0.0020(6) 0.0083(5) 0.0015(6)
O2 0.056(2) 0.092(3) 0.045(2) -0.009(2) 0.0106(16) -0.0105(19)
N003 0.046(2) 0.068(3) 0.037(2) -0.0019(19) 0.0054(16) -0.0028(19)
N004 0.045(2) 0.067(3) 0.037(2) 0.0026(19) 0.0021(16) 0.0016(19)
N005 0.051(2) 0.055(3) 0.045(2) -0.004(2) 0.0055(17) -0.0048(19)
O1 0.087(3) 0.098(3) 0.056(2) -0.018(2) -0.014(2) -0.006(2)
C22 0.047(3) 0.050(3) 0.041(2) 0.006(2) 0.0019(19) 0.002(2)
C24 0.051(3) 0.052(3) 0.047(3) -0.004(2) 0.004(2) -0.001(2)
C18 0.056(3) 0.045(3) 0.043(2) 0.003(2) 0.002(2) 0.005(2)
C19 0.052(3) 0.051(3) 0.037(2) 0.003(2) -0.0005(19) 0.002(2)
O3 0.114(4) 0.119(4) 0.078(3) -0.025(3) -0.012(3) -0.037(3)
C6 0.048(3) 0.062(3) 0.051(3) -0.005(3) 0.000(2) -0.006(2)
C23 0.052(3) 0.050(3) 0.046(3) -0.001(2) 0.002(2) 0.002(2)
C1 0.048(3) 0.064(3) 0.043(3) -0.001(2) 0.002(2) -0.008(2)
C17 0.066(3) 0.056(3) 0.044(3) -0.003(2) 0.003(2) 0.003(3)
C2 0.063(3) 0.071(4) 0.057(3) -0.002(3) 0.002(2) -0.004(3)
C13 0.065(3) 0.071(4) 0.048(3) -0.007(3) 0.001(2) -0.012(3)
C11 0.057(3) 0.072(4) 0.054(3) -0.011(3) 0.013(2) -0.006(3)
C16 0.073(4) 0.051(3) 0.053(3) -0.005(3) -0.011(3) 0.003(3)
C20 0.055(3) 0.073(4) 0.043(3) 0.008(3) 0.001(2) 0.001(3)
C12 0.078(4) 0.080(4) 0.048(3) -0.018(3) 0.010(3) -0.010(3)
C5 0.059(3) 0.097(5) 0.056(3) -0.011(3) 0.009(3) 0.003(3)
C3 0.070(4) 0.098(5) 0.055(3) 0.016(3) 0.004(3) -0.012(4)
C4 0.067(4) 0.113(6) 0.051(3) 0.005(4) 0.013(3) -0.005(4)
C21 0.059(3) 0.077(4) 0.057(3) 0.005(3) -0.008(2) -0.005(3)
C7 0.061(3) 0.067(4) 0.066(4) -0.005(3) 0.000(3) 0.004(3)
C14 0.076(4) 0.082(5) 0.061(4) -0.007(3) -0.003(3) -0.017(3)
C15 0.114(5) 0.092(5) 0.058(4) -0.022(4) -0.016(4) 0.005(4)

loop_
_atom_type_symbol
_atom_type_description
_atom_type_scat_dispersion_real
_atom_type_scat_dispersion_imag
_atom_type_scat_source
C C 0.0181 0.0091 'International Tables Vol C Tables 4.2.6.8 and 6.1.1.4'
H H 0.0000 0.0000 'International Tables Vol C Tables 4.2.6.8 and 6.1.1.4'
N N 0.0311 0.0180 'International Tables Vol C Tables 4.2.6.8 and 6.1.1.4'
O O 0.0492 0.0322 'International Tables Vol C Tables 4.2.6.8 and 6.1.1.4'
S S 0.3331 0.5567 'International Tables Vol C Tables 4.2.6.8 and 6.1.1.4'

loop_
_geom_angle_atom_site_label_1
_geom_angle_atom_site_label_2
_geom_angle_atom_site_label_3
_geom_angle
_geom_angle_site_symmetry_1
_geom_angle_site_symmetry_3
_geom_angle_publ_flag
C18 S1 C22 88.3(2) . . ?
C22 N003 H003 117.9 . . ?
C23 N003 H003 117.9 . . ?
C23 N003 C22 124.2(4) . . ?
C22 N004 C19 110.5(4) . . ?
C24 N005 C1 127.0(4) . . ?
C24 N005 C13 108.9(4) . . ?
C13 N005 C1 123.8(4) . . ?
C16 O1 C15 117.6(5) . . ?
N003 C22 S1 122.1(3) . . ?
N004 C22 S1 116.5(4) . . ?
N004 C22 N003 121.4(4) . . ?
N005 C24 C23 122.6(4) . . ?
N005 C24 C11 108.0(4) . . ?
C11 C24 C23 129.3(5) . . ?
C19 C18 S1 110.5(4) . . ?
C19 C18 C17 121.0(5) . . ?
C17 C18 S1 128.5(4) . . ?
C18 C19 N004 114.2(4) . . ?
C20 C19 N004 125.9(4) . . ?
C20 C19 C18 119.9(4) . . ?
C1 C6 C5 114.0(5) . . ?
C1 C6 C7 126.5(5) . . ?
C5 C6 C7 119.5(5) . . ?
O2 C23 N003 121.0(4) . . ?
O2 C23 C24 124.1(4) . . ?
N003 C23 C24 114.8(4) . . ?
C6 C1 N005 122.6(5) . . ?
C2 C1 N005 114.5(5) . . ?
C2 C1 C6 122.9(5) . . ?
C18 C17 H17 121.0 . . ?
C16 C17 C18 118.0(5) . . ?
C16 C17 H17 121.0 . . ?
C1 C2 H2 119.8 . . ?
C3 C2 C1 120.3(6) . . ?
C3 C2 H2 119.8 . . ?
N005 C13 C14 122.9(5) . . ?
C12 C13 N005 107.3(5) . . ?
C12 C13 C14 129.8(5) . . ?
C24 C11 H11 126.3 . . ?
C24 C11 C12 107.4(5) . . ?
C12 C11 H11 126.3 . . ?
O1 C16 C21 114.3(5) . . ?
C17 C16 O1 124.6(5) . . ?
C17 C16 C21 121.1(5) . . ?
C19 C20 H20 120.4 . . ?
C21 C20 C19 119.1(5) . . ?
C21 C20 H20 120.4 . . ?
C13 C12 C11 108.3(5) . . ?
C13 C12 H12 125.9 . . ?
C11 C12 H12 125.9 . . ?
C6 C5 H5 118.2 . . ?
C4 C5 C6 123.6(6) . . ?
C4 C5 H5 118.2 . . ?
C2 C3 H3 120.7 . . ?
C4 C3 C2 118.6(6) . . ?
C4 C3 H3 120.7 . . ?
C5 C4 H4 119.7 . . ?
C3 C4 C5 120.6(6) . . ?
C3 C4 H4 119.7 . . ?
C16 C21 H21 119.6 . . ?
C20 C21 C16 120.8(5) . . ?
C20 C21 H21 119.6 . . ?
C6 C7 C9 113.0(6) . . ?
C6 C7 C8 111.1(6) . . ?
C6 C7 C9A 106.5(14) . . ?
C10 C7 C6 112.7(6) . . ?
C10 C7 C9 103.8(7) . . ?
C10 C7 C8 111.0(7) . . ?
C8 C7 C9 104.6(7) . . ?
C10A C7 C6 118.3(10) . . ?
C10A C7 C9A 105.7(19) . . ?
C10A C7 C8A 108.7(16) . . ?
C8A C7 C6 106.5(12) . . ?
C8A C7 C9A 111(2) . . ?
O3 C14 C13 124.1(6) . . ?
O3 C14 H14 117.9 . . ?
C13 C14 H14 117.9 . . ?
O1 C15 H15A 109.5 . . ?
O1 C15 H15B 109.5 . . ?
O1 C15 H15C 109.5 . . ?
H15A C15 H15B 109.5 . . ?
H15A C15 H15C 109.5 . . ?
H15B C15 H15C 109.5 . . ?
C7 C9 H9A 109.5 . . ?
C7 C9 H9B 109.5 . . ?
C7 C9 H9C 109.5 . . ?
H9A C9 H9B 109.5 . . ?
H9A C9 H9C 109.5 . . ?
H9B C9 H9C 109.5 . . ?
C7 C10 H10A 109.5 . . ?
C7 C10 H10B 109.5 . . ?
C7 C10 H10C 109.5 . . ?
H10A C10 H10B 109.5 . . ?
H10A C10 H10C 109.5 . . ?
H10B C10 H10C 109.5 . . ?
C7 C8 H8A 109.5 . . ?
C7 C8 H8B 109.5 . . ?
C7 C8 H8C 109.5 . . ?
H8A C8 H8B 109.5 . . ?
H8A C8 H8C 109.5 . . ?
H8B C8 H8C 109.5 . . ?
C7 C10A H10D 109.5 . . ?
C7 C10A H10E 109.5 . . ?
C7 C10A H10F 109.5 . . ?
H10D C10A H10E 109.5 . . ?
H10D C10A H10F 109.5 . . ?
H10E C10A H10F 109.5 . . ?
C7 C9A H9AA 109.5 . . ?
C7 C9A H9AB 109.5 . . ?
C7 C9A H9AC 109.5 . . ?
H9AA C9A H9AB 109.5 . . ?
H9AA C9A H9AC 109.5 . . ?
H9AB C9A H9AC 109.5 . . ?
C7 C8A H8AA 109.5 . . ?
C7 C8A H8AB 109.5 . . ?
C7 C8A H8AC 109.5 . . ?
H8AA C8A H8AB 109.5 . . ?
H8AA C8A H8AC 109.5 . . ?
H8AB C8A H8AC 109.5 . . ?

loop_
_geom_bond_atom_site_label_1
_geom_bond_atom_site_label_2
_geom_bond_distance
_geom_bond_site_symmetry_2
_geom_bond_publ_flag
S1 C22 1.748(5) . ?
S1 C18 1.733(5) . ?
O2 C23 1.218(5) . ?
N003 H003 0.8600 . ?
N003 C22 1.371(6) . ?
N003 C23 1.371(6) . ?
N004 C22 1.293(6) . ?
N004 C19 1.401(6) . ?
N005 C24 1.367(6) . ?
N005 C1 1.463(6) . ?
N005 C13 1.385(6) . ?
O1 C16 1.376(6) . ?
O1 C15 1.414(7) . ?
C24 C23 1.470(7) . ?
C24 C11 1.385(6) . ?
C18 C19 1.392(6) . ?
C18 C17 1.395(7) . ?
C19 C20 1.388(7) . ?
O3 C14 1.204(7) . ?
C6 C1 1.392(7) . ?
C6 C5 1.405(7) . ?
C6 C7 1.534(8) . ?
C1 C2 1.386(7) . ?
C17 H17 0.9300 . ?
C17 C16 1.373(7) . ?
C2 H2 0.9300 . ?
C2 C3 1.379(7) . ?
C13 C12 1.378(7) . ?
C13 C14 1.444(8) . ?
C11 H11 0.9300 . ?
C11 C12 1.393(7) . ?
C16 C21 1.394(7) . ?
C20 H20 0.9300 . ?
C20 C21 1.368(7) . ?
C12 H12 0.9300 . ?
C5 H5 0.9300 . ?
C5 C4 1.364(9) . ?
C3 H3 0.9300 . ?
C3 C4 1.363(9) . ?
C4 H4 0.9300 . ?
C21 H21 0.9300 . ?
C7 C9 1.549(11) . ?
C7 C10 1.531(11) . ?
C7 C8 1.547(12) . ?
C7 C10A 1.51(2) . ?
C7 C9A 1.56(4) . ?
C7 C8A 1.53(3) . ?
C14 H14 0.9300 . ?
C15 H15A 0.9600 . ?
C15 H15B 0.9600 . ?
C15 H15C 0.9600 . ?
C9 H9A 0.9600 . ?
C9 H9B 0.9600 . ?
C9 H9C 0.9600 . ?
C10 H10A 0.9600 . ?
C10 H10B 0.9600 . ?
C10 H10C 0.9600 . ?
C8 H8A 0.9600 . ?
C8 H8B 0.9600 . ?
C8 H8C 0.9600 . ?
C10A H10D 0.9600 . ?
C10A H10E 0.9600 . ?
C10A H10F 0.9600 . ?
C9A H9AA 0.9600 . ?
C9A H9AB 0.9600 . ?
C9A H9AC 0.9600 . ?
C8A H8AA 0.9600 . ?
C8A H8AB 0.9600 . ?
C8A H8AC 0.9600 . ?

loop_
_geom_torsion_atom_site_label_1
_geom_torsion_atom_site_label_2
_geom_torsion_atom_site_label_3
_geom_torsion_atom_site_label_4
_geom_torsion
_geom_torsion_site_symmetry_1
_geom_torsion_site_symmetry_2
_geom_torsion_site_symmetry_3
_geom_torsion_site_symmetry_4
_geom_torsion_publ_flag
S1 C18 C19 N004 0.7(6) . . . . ?
S1 C18 C19 C20 179.9(4) . . . . ?
S1 C18 C17 C16 -179.3(4) . . . . ?
N004 C19 C20 C21 178.7(5) . . . . ?
N005 C24 C23 O2 -7.1(9) . . . . ?
N005 C24 C23 N003 174.8(5) . . . . ?
N005 C24 C11 C12 2.6(7) . . . . ?
N005 C1 C2 C3 179.3(5) . . . . ?
N005 C13 C12 C11 -1.3(7) . . . . ?
N005 C13 C14 O3 173.3(6) . . . . ?
O1 C16 C21 C20 -178.7(5) . . . . ?
C22 S1 C18 C19 0.2(4) . . . . ?
C22 S1 C18 C17 179.2(5) . . . . ?
C22 N003 C23 O2 0.1(8) . . . . ?
C22 N003 C23 C24 178.3(4) . . . . ?
C22 N004 C19 C18 -1.5(6) . . . . ?
C22 N004 C19 C20 179.3(5) . . . . ?
C24 N005 C1 C6 -89.7(6) . . . . ?
C24 N005 C1 C2 90.9(6) . . . . ?
C24 N005 C13 C12 3.0(7) . . . . ?
C24 N005 C13 C14 -177.8(6) . . . . ?
C24 C11 C12 C13 -0.8(7) . . . . ?
C18 S1 C22 N003 177.2(4) . . . . ?
C18 S1 C22 N004 -1.1(4) . . . . ?
C18 C19 C20 C21 -0.4(8) . . . . ?
C18 C17 C16 O1 179.1(5) . . . . ?
C18 C17 C16 C21 -0.5(8) . . . . ?
C19 N004 C22 S1 1.7(6) . . . . ?
C19 N004 C22 N003 -176.6(4) . . . . ?
C19 C18 C17 C16 -0.4(8) . . . . ?
C19 C20 C21 C16 -0.4(9) . . . . ?
C6 C1 C2 C3 -0.1(8) . . . . ?
C6 C5 C4 C3 -0.8(10) . . . . ?
C23 N003 C22 S1 7.1(7) . . . . ?
C23 N003 C22 N004 -174.7(5) . . . . ?
C23 C24 C11 C12 -175.8(6) . . . . ?
C1 N005 C24 C23 1.3(8) . . . . ?
C1 N005 C24 C11 -177.2(5) . . . . ?
C1 N005 C13 C12 176.9(5) . . . . ?
C1 N005 C13 C14 -3.8(9) . . . . ?
C1 C6 C5 C4 1.0(8) . . . . ?
C1 C6 C7 C9 -176.7(6) . . . . ?
C1 C6 C7 C10 66.0(8) . . . . ?
C1 C6 C7 C8 -59.4(8) . . . . ?
C1 C6 C7 C10A 10.6(14) . . . . ?
C1 C6 C7 C9A 129.4(17) . . . . ?
C1 C6 C7 C8A -112.0(14) . . . . ?
C1 C2 C3 C4 0.3(9) . . . . ?
C17 C18 C19 N004 -178.4(4) . . . . ?
C17 C18 C19 C20 0.8(8) . . . . ?
C17 C16 C21 C20 0.9(9) . . . . ?
C2 C3 C4 C5 0.1(10) . . . . ?
C13 N005 C24 C23 175.0(5) . . . . ?
C13 N005 C24 C11 -3.5(6) . . . . ?
C13 N005 C1 C6 97.5(6) . . . . ?
C13 N005 C1 C2 -81.9(6) . . . . ?
C11 C24 C23 O2 171.0(6) . . . . ?
C11 C24 C23 N003 -7.0(8) . . . . ?
C12 C13 C14 O3 -7.6(12) . . . . ?
C5 C6 C1 N005 -179.9(4) . . . . ?
C5 C6 C1 C2 -0.6(7) . . . . ?
C5 C6 C7 C9 3.1(8) . . . . ?
C5 C6 C7 C10 -114.3(7) . . . . ?
C5 C6 C7 C8 120.3(7) . . . . ?
C5 C6 C7 C10A -169.6(13) . . . . ?
C5 C6 C7 C9A -50.9(17) . . . . ?
C5 C6 C7 C8A 67.8(15) . . . . ?
C7 C6 C1 N005 -0.2(8) . . . . ?
C7 C6 C1 C2 179.2(5) . . . . ?
C7 C6 C5 C4 -178.7(5) . . . . ?
C14 C13 C12 C11 179.5(6) . . . . ?
C15 O1 C16 C17 1.2(8) . . . . ?
C15 O1 C16 C21 -179.3(5) . . . . ?
